data_2243533
loop_
_publ_author_name
'Eckhardt, Tamira'
'Goddard, Richard'
'Rudolph, Ines'
'Richter, Adrian'
'Lehmann, Christoph'
'Imming, Peter'
'Seidel, R\"udiger W.'

_publ_section_title
;
 [2-Chloro-3-nitro-5-(trifluoromethyl)phenyl](piperidin-1-yl)methanone:
 structural characterization of a side product in benzothiazinone
 synthesis
;
_journal_coeditor_code VM2238
_journal_issue 9
_journal_name_full 'Acta Crystallographica Section E'
_journal_page_first 1442
_journal_page_last 1446
_journal_paper_doi 10.1107/S2056989020010658
_journal_volume 76
_journal_year 2020
_chemical_formula_iupac 'C13 H12 Cl F3 N2 O3'
_chemical_formula_moiety 'C13 H12 Cl F3 N2 O3'
_chemical_formula_sum 'C13 H12 Cl F3 N2 O3'
_chemical_formula_weight 336.70
_chemical_name_systematic
;
[2-Chloro-3-nitro-5-(trifluoromethyl)phenyl](piperidin-1-yl)methanone
;
_space_group_crystal_system orthorhombic
_space_group_IT_number 61
_space_group_name_Hall '-P 2ac 2ab'
_space_group_name_H-M_alt 'P b c a'
_atom_sites_solution_hydrogens geom
_atom_sites_solution_primary dual
_atom_sites_solution_secondary difmap
_audit_creation_method SHELXL-2018/3
_cell_angle_alpha 90
_cell_angle_beta 90
_cell_angle_gamma 90
_cell_formula_units_Z 8
_cell_length_a 18.0904(7)
_cell_length_b 7.8971(3)
_cell_length_c 19.8043(8)
_cell_measurement_reflns_used 9968
_cell_measurement_temperature 100(2)
_cell_measurement_theta_max 71.5918
_cell_measurement_theta_min 4.8892
_cell_volume 2829.28(19)
_computing_cell_refinement
;
SAINT (Bruker, 2004)
;
_computing_data_collection
;
APEX3 (Bruker, 2017)
;
_computing_data_reduction
;
SAINT (Bruker, 2004)
;
_computing_molecular_graphics
;
DIAMOND (Brandenburg, 2018)
;
_computing_publication_material
;
enCIFer (Allen <i>et al.</i>,  2004) and publCIF (Westrip, 2010)
;
_computing_structure_refinement
;
<i>SHELXL2018/3</i> (Sheldrick, 2015b)
;
_computing_structure_solution
;
<i>SHELXT2014/4</i> (Sheldrick, 2015a)
;
_diffrn_ambient_temperature 100(2)
_diffrn_detector_area_resol_mean 66.67
_diffrn_measured_fraction_theta_full 0.998
_diffrn_measured_fraction_theta_max 0.997
_diffrn_measurement_device_type 'Bruker Kappa Mach3 APEXII'
_diffrn_measurement_method '\f- and \w-scans'
_diffrn_radiation_monochromator 'MONTEL graded multilayer optics'
_diffrn_radiation_type CuK\a
_diffrn_radiation_wavelength 1.54178
_diffrn_reflns_av_R_equivalents 0.0413
_diffrn_reflns_av_unetI/netI 0.0163
_diffrn_reflns_limit_h_max 22
_diffrn_reflns_limit_h_min -21
_diffrn_reflns_limit_k_max 9
_diffrn_reflns_limit_k_min -9
_diffrn_reflns_limit_l_max 24
_diffrn_reflns_limit_l_min -24
_diffrn_reflns_number 49954
_diffrn_reflns_theta_full 67.679
_diffrn_reflns_theta_max 72.146
_diffrn_reflns_theta_min 4.889
_diffrn_source '0.2 \\times 2 mm^2^ focus rotating anode'
_exptl_absorpt_coefficient_mu 2.875
_exptl_absorpt_correction_T_max 0.58623
_exptl_absorpt_correction_T_min 0.29693
_exptl_absorpt_correction_type gaussian
_exptl_absorpt_process_details
;
(SADABS; Krause <i>et al.</i>,  2015)
;
_exptl_crystal_colour colourless
_exptl_crystal_density_diffrn 1.581
_exptl_crystal_description block
_exptl_crystal_F_000 1376
_exptl_crystal_size_max 0.592
_exptl_crystal_size_mid 0.495
_exptl_crystal_size_min 0.436
_refine_diff_density_max 0.320
_refine_diff_density_min -0.320
_refine_ls_extinction_method none
_refine_ls_goodness_of_fit_ref 1.148
_refine_ls_hydrogen_treatment constr
_refine_ls_matrix_type full
_refine_ls_number_parameters 209
_refine_ls_number_reflns 2784
_refine_ls_number_restraints 45
_refine_ls_restrained_S_all 1.144
_refine_ls_R_factor_all 0.0432
_refine_ls_R_factor_gt 0.0425
_refine_ls_shift/su_max 0.000
_refine_ls_shift/su_mean 0.000
_refine_ls_structure_factor_coef Fsqd
_refine_ls_weighting_details 'w=1/[\s^2^(Fo^2^)+(0.0508P)^2^+2.7994P] where P=(Fo^2^+2Fc^2^)/3'
_refine_ls_weighting_scheme calc
_refine_ls_wR_factor_gt 0.1141
_refine_ls_wR_factor_ref 0.1147
_reflns_number_gt 2699
_reflns_number_total 2784
_reflns_threshold_expression 'I > 2\s(I)'
_cod_data_source_file vm2238sup1.cif
_cod_data_source_block I
_cod_database_code 2243533
_shelx_space_group_comment
;
The symmetry employed for this shelxl refinement is uniquely defined
by the following loop, which should always be used as a source of
symmetry information in preference to the above space-group names.
They are only intended as comments.
;
_shelx_estimated_absorpt_t_min 0.281
_shelx_estimated_absorpt_t_max 0.367

loop_
_space_group_symop_operation_xyz
'x, y, z'
'-x+1/2, -y, z+1/2'
'-x, y+1/2, -z+1/2'
'x+1/2, -y+1/2, -z'
'-x, -y, -z'
'x-1/2, y, -z-1/2'
'x, -y-1/2, z-1/2'
'-x-1/2, y-1/2, z'

loop_
_atom_site_type_symbol
_atom_site_label
_atom_site_fract_x
_atom_site_fract_y
_atom_site_fract_z
_atom_site_U_iso_or_equiv
_atom_site_adp_type
_atom_site_calc_flag
_atom_site_occupancy
_atom_site_disorder_assembly
_atom_site_disorder_group
C C1 0.41556(10) 0.3250(3) 0.23581(10) 0.0230(4) Uani d 1 . .
C C2 0.38370(10) 0.1651(3) 0.23833(10) 0.0224(4) Uani d 1 . .
C C3 0.35007(10) 0.1004(3) 0.18023(10) 0.0227(4) Uani d 1 . .
C C4 0.34763(10) 0.1927(3) 0.12111(10) 0.0243(4) Uani d 1 . .
H H4 0.325215 0.146458 0.081847 0.029 Uiso calc 1 . .
C C5 0.37831(10) 0.3541(3) 0.11961(10) 0.0242(4) Uani d 1 . .
C C6 0.41190(11) 0.4206(3) 0.17666(10) 0.0250(4) Uani d 1 . .
H H6 0.432417 0.531321 0.175487 0.030 Uiso calc 1 . .
C C7 0.37425(12) 0.4549(3) 0.05572(11) 0.0298(5) Uani d 1 . .
C C8 0.45848(10) 0.3906(2) 0.29575(10) 0.0232(4) Uani d 1 . .
C C9 0.34929(13) 0.5683(3) 0.32422(11) 0.0327(5) Uani d 1 . .
H H9A 0.325497 0.503425 0.287381 0.039 Uiso calc 1 . .
H H9B 0.351745 0.688568 0.310277 0.039 Uiso calc 1 . .
C C10 0.30335(12) 0.5528(3) 0.38813(13) 0.0404(6) Uani d 1 . .
H H10A 0.296350 0.431647 0.399304 0.048 Uiso calc 1 . .
H H10B 0.254021 0.603627 0.380559 0.048 Uiso calc 1 . .
C C11 0.34134(13) 0.6421(3) 0.44689(11) 0.0373(5) Uani d 1 . .
H H11A 0.344826 0.764952 0.437412 0.045 Uiso calc 1 . .
H H11B 0.311898 0.626777 0.488581 0.045 Uiso calc 1 . .
C C12 0.41843(12) 0.5691(3) 0.45695(10) 0.0294(5) Uani d 1 . .
H H12A 0.443955 0.632047 0.493365 0.035 Uiso calc 1 . .
H H12B 0.414464 0.449164 0.470978 0.035 Uiso calc 1 . .
C C13 0.46343(11) 0.5807(3) 0.39245(10) 0.0277(4) Uani d 1 . .
H H13A 0.473754 0.701122 0.382205 0.033 Uiso calc 1 . .
H H13B 0.511333 0.522352 0.398982 0.033 Uiso calc 1 . .
N N1 0.31581(9) -0.0681(2) 0.17845(9) 0.0253(4) Uani d 1 . .
N N2 0.42423(9) 0.5038(2) 0.33544(8) 0.0249(4) Uani d 1 . .
O O1 0.28104(8) -0.1161(2) 0.22819(8) 0.0324(4) Uani d 1 . .
O O2 0.32229(8) -0.1493(2) 0.12611(8) 0.0341(4) Uani d 1 . .
O O3 0.52198(7) 0.33806(19) 0.30471(7) 0.0288(3) Uani d 1 . .
F F1 0.38438(14) 0.3603(2) 0.00122(7) 0.0711(7) Uani d 0.972(2) A 1
F F2 0.30831(8) 0.52847(19) 0.04797(8) 0.0418(4) Uani d 0.972(2) A 1
F F3 0.42321(8) 0.5801(2) 0.05379(8) 0.0470(4) Uani d 0.972(2) A 1
F F1' 0.352(3) 0.612(3) 0.0688(18) 0.0711(7) Uani d 0.028(2) A 2
F F2' 0.4387(11) 0.472(6) 0.0269(18) 0.0418(4) Uani d 0.028(2) A 2
F F3' 0.325(2) 0.397(5) 0.0129(15) 0.0470(4) Uani d 0.028(2) A 2
Cl Cl1 0.38924(3) 0.05417(6) 0.31320(2) 0.02635(16) Uani d 1 . .

loop_
_atom_site_aniso_label
_atom_site_aniso_U_11
_atom_site_aniso_U_22
_atom_site_aniso_U_33
_atom_site_aniso_U_12
_atom_site_aniso_U_13
_atom_site_aniso_U_23
C1 0.0194(9) 0.0250(9) 0.0246(9) 0.0021(7) 0.0012(7) -0.0019(8)
C2 0.0186(8) 0.0246(9) 0.0239(9) 0.0021(7) 0.0011(7) 0.0002(8)
C3 0.0166(8) 0.0219(9) 0.0296(10) 0.0011(7) 0.0009(7) -0.0021(8)
C4 0.0202(9) 0.0288(10) 0.0239(9) 0.0050(8) -0.0004(7) -0.0031(8)
C5 0.0219(9) 0.0261(10) 0.0247(10) 0.0056(8) 0.0021(7) 0.0011(8)
C6 0.0248(10) 0.0226(9) 0.0277(10) 0.0006(8) 0.0004(8) 0.0002(8)
C7 0.0350(11) 0.0292(11) 0.0251(10) 0.0056(9) 0.0005(8) -0.0002(8)
C8 0.0225(9) 0.0226(9) 0.0245(9) -0.0035(8) -0.0003(7) 0.0033(8)
C9 0.0335(11) 0.0298(11) 0.0347(11) 0.0094(9) -0.0117(9) -0.0088(9)
C10 0.0200(10) 0.0517(15) 0.0495(14) 0.0058(9) -0.0038(9) -0.0188(11)
C11 0.0324(11) 0.0474(14) 0.0322(11) 0.0039(10) -0.0011(9) -0.0114(10)
C12 0.0308(11) 0.0327(11) 0.0247(10) -0.0010(9) -0.0013(8) 0.0002(8)
C13 0.0267(10) 0.0306(10) 0.0257(10) -0.0070(8) -0.0028(8) -0.0018(8)
N1 0.0190(8) 0.0260(9) 0.0310(9) -0.0009(6) -0.0037(7) -0.0016(7)
N2 0.0213(8) 0.0277(9) 0.0257(8) -0.0010(7) -0.0042(7) -0.0030(7)
O1 0.0267(7) 0.0334(8) 0.0371(8) -0.0062(6) 0.0010(6) 0.0028(7)
O2 0.0348(8) 0.0320(8) 0.0356(8) -0.0010(6) -0.0045(6) -0.0098(7)
O3 0.0204(7) 0.0324(8) 0.0337(8) 0.0005(6) -0.0017(6) -0.0003(6)
F1 0.151(2) 0.0382(9) 0.0239(7) 0.0278(10) 0.0154(9) -0.0002(6)
F2 0.0336(7) 0.0457(8) 0.0460(8) 0.0053(6) -0.0056(6) 0.0175(7)
F3 0.0389(8) 0.0567(10) 0.0453(8) -0.0142(7) -0.0052(6) 0.0251(7)
F1' 0.151(2) 0.0382(9) 0.0239(7) 0.0278(10) 0.0154(9) -0.0002(6)
F2' 0.0336(7) 0.0457(8) 0.0460(8) 0.0053(6) -0.0056(6) 0.0175(7)
F3' 0.0389(8) 0.0567(10) 0.0453(8) -0.0142(7) -0.0052(6) 0.0251(7)
Cl1 0.0267(3) 0.0273(3) 0.0250(3) -0.00271(18) 0.00002(17) 0.00364(17)

loop_
_atom_type_symbol
_atom_type_description
_atom_type_scat_dispersion_real
_atom_type_scat_dispersion_imag
_atom_type_scat_source
C C 0.0181 0.0091 'International Tables Vol C Tables 4.2.6.8 and 6.1.1.4'
H H 0.0000 0.0000 'International Tables Vol C Tables 4.2.6.8 and 6.1.1.4'
N N 0.0311 0.0180 'International Tables Vol C Tables 4.2.6.8 and 6.1.1.4'
O O 0.0492 0.0322 'International Tables Vol C Tables 4.2.6.8 and 6.1.1.4'
F F 0.0727 0.0534 'International Tables Vol C Tables 4.2.6.8 and 6.1.1.4'
Cl Cl 0.3639 0.7018 'International Tables Vol C Tables 4.2.6.8 and 6.1.1.4'

loop_
_exptl_crystal_face_index_h
_exptl_crystal_face_index_k
_exptl_crystal_face_index_l
_exptl_crystal_face_perp_dist
-1.00 0.00 0.00 0.1000
-1.00 2.00 0.00 0.2400
-2.00 -1.00 0.00 0.2000
0.00 0.00 1.00 0.0700
0.00 0.00 -1.00 0.2100
1.00 1.00 -1.00 0.2600
-1.00 -1.00 -1.00 0.2600
4.00 1.00 0.00 0.2600
1.00 0.00 -1.00 0.1920
2.00 1.00 -2.00 0.2290
2.00 -1.00 -2.00 0.2870
2.00 0.00 -1.00 0.1860

loop_
_geom_angle_atom_site_label_1
_geom_angle_atom_site_label_2
_geom_angle_atom_site_label_3
_geom_angle_site_symmetry_1
_geom_angle_site_symmetry_3
_geom_angle
_geom_angle_publ_flag
C2 C1 C6 . . 120.16(18) ?
C2 C1 C8 . . 119.82(17) ?
C6 C1 C8 . . 119.90(17) ?
C1 C2 C3 . . 118.92(18) ?
C1 C2 Cl1 . . 117.93(15) ?
C3 C2 Cl1 . . 123.13(16) ?
C4 C3 C2 . . 121.24(18) ?
C4 C3 N1 . . 116.41(17) yes
C2 C3 N1 . . 122.35(18) yes
C3 C4 C5 . . 119.32(18) ?
C3 C4 H4 . . 120.3 ?
C5 C4 H4 . . 120.3 ?
C6 C5 C4 . . 120.33(18) ?
C6 C5 C7 . . 120.58(19) ?
C4 C5 C7 . . 119.09(18) ?
C5 C6 C1 . . 119.98(19) ?
C5 C6 H6 . . 120.0 ?
C1 C6 H6 . . 120.0 ?
F2' C7 F3' . . 111.1(19) ?
F1 C7 F3 . . 107.69(19) yes
F2' C7 F1' . . 105.2(19) ?
F3' C7 F1' . . 104.0(19) ?
F1 C7 F2 . . 105.98(19) yes
F3 C7 F2 . . 105.59(17) yes
F2' C7 C5 . . 112.3(15) ?
F3' C7 C5 . . 113.2(15) ?
F1 C7 C5 . . 112.43(17) yes
F3 C7 C5 . . 112.80(18) yes
F1' C7 C5 . . 110.3(15) ?
F2 C7 C5 . . 111.86(17) yes
O3 C8 N2 . . 124.72(18) yes
O3 C8 C1 . . 118.43(18) yes
N2 C8 C1 . . 116.85(17) yes
N2 C9 C10 . . 110.59(18) yes
N2 C9 H9A . . 109.5 ?
C10 C9 H9A . . 109.5 ?
N2 C9 H9B . . 109.5 ?
C10 C9 H9B . . 109.5 ?
H9A C9 H9B . . 108.1 ?
C9 C10 C11 . . 110.61(19) yes
C9 C10 H10A . . 109.5 ?
C11 C10 H10A . . 109.5 ?
C9 C10 H10B . . 109.5 ?
C11 C10 H10B . . 109.5 ?
H10A C10 H10B . . 108.1 ?
C12 C11 C10 . . 109.74(18) yes
C12 C11 H11A . . 109.7 ?
C10 C11 H11A . . 109.7 ?
C12 C11 H11B . . 109.7 ?
C10 C11 H11B . . 109.7 ?
H11A C11 H11B . . 108.2 ?
C13 C12 C11 . . 111.01(18) yes
C13 C12 H12A . . 109.4 ?
C11 C12 H12A . . 109.4 ?
C13 C12 H12B . . 109.4 ?
C11 C12 H12B . . 109.4 ?
H12A C12 H12B . . 108.0 ?
N2 C13 C12 . . 111.35(17) yes
N2 C13 H13A . . 109.4 ?
C12 C13 H13A . . 109.4 ?
N2 C13 H13B . . 109.4 ?
C12 C13 H13B . . 109.4 ?
H13A C13 H13B . . 108.0 ?
O2 N1 O1 . . 124.48(17) yes
O2 N1 C3 . . 117.04(17) yes
O1 N1 C3 . . 118.44(16) yes
C8 N2 C13 . . 120.26(16) yes
C8 N2 C9 . . 124.74(16) yes
C13 N2 C9 . . 114.89(16) yes

loop_
_geom_bond_atom_site_label_1
_geom_bond_atom_site_label_2
_geom_bond_site_symmetry_2
_geom_bond_distance
_geom_bond_publ_flag
C1 C2 . 1.389(3) ?
C1 C6 . 1.395(3) ?
C1 C8 . 1.510(3) yes
C2 C3 . 1.398(3) ?
C2 Cl1 . 1.725(2) yes
C3 C4 . 1.380(3) ?
C3 N1 . 1.468(3) yes
C4 C5 . 1.390(3) ?
C4 H4 . 0.9500 ?
C5 C6 . 1.386(3) ?
C5 C7 . 1.497(3) yes
C6 H6 . 0.9500 ?
C7 F2' . 1.304(14) ?
C7 F3' . 1.314(14) ?
C7 F1 . 1.325(3) yes
C7 F3 . 1.328(3) yes
C7 F1' . 1.332(14) ?
C7 F2 . 1.336(3) yes
C8 O3 . 1.234(2) yes
C8 N2 . 1.342(3) yes
C9 N2 . 1.465(3) ?
C9 C10 . 1.519(3) ?
C9 H9A . 0.9900 ?
C9 H9B . 0.9900 ?
C10 C11 . 1.525(3) ?
C10 H10A . 0.9900 ?
C10 H10B . 0.9900 ?
C11 C12 . 1.522(3) ?
C11 H11A . 0.9900 ?
C11 H11B . 0.9900 ?
C12 C13 . 1.518(3) ?
C12 H12A . 0.9900 ?
C12 H12B . 0.9900 ?
C13 N2 . 1.465(2) ?
C13 H13A . 0.9900 ?
C13 H13B . 0.9900 ?
N1 O2 . 1.225(2) ?
N1 O1 . 1.229(2) ?

loop_
_geom_hbond_atom_site_label_D
_geom_hbond_atom_site_label_H
_geom_hbond_atom_site_label_A
_geom_hbond_site_symmetry_A
_geom_hbond_distance_DH
_geom_hbond_distance_HA
_geom_hbond_distance_DA
_geom_hbond_angle_DHA
_geom_hbond_publ_flag
C6 H6 O3 3_655 0.95 2.59 3.526(3) 169 yes
C9 H9A O1 8_665 0.99 2.45 3.361(3) 154 yes
C9 H9B O1 1_565 0.99 2.58 3.369(3) 137 yes
C13 H13A <i>Cg</i>(C1--C6) 4_655 0.99 2.92 3.447(2) 114 yes

loop_
_geom_torsion_atom_site_label_1
_geom_torsion_atom_site_label_2
_geom_torsion_atom_site_label_3
_geom_torsion_atom_site_label_4
_geom_torsion_site_symmetry_1
_geom_torsion_site_symmetry_2
_geom_torsion_site_symmetry_3
_geom_torsion_site_symmetry_4
_geom_torsion
_geom_torsion_publ_flag
C6 C1 C2 C3 . . . . 1.9(3) ?
C8 C1 C2 C3 . . . . -174.16(17) ?
C6 C1 C2 Cl1 . . . . -179.32(15) ?
C8 C1 C2 Cl1 . . . . 4.6(2) ?
C1 C2 C3 C4 . . . . -0.5(3) ?
Cl1 C2 C3 C4 . . . . -179.22(14) ?
C1 C2 C3 N1 . . . . 179.37(16) ?
Cl1 C2 C3 N1 . . . . 0.6(3) ?
C2 C3 C4 C5 . . . . -0.9(3) ?
N1 C3 C4 C5 . . . . 179.25(16) ?
C3 C4 C5 C6 . . . . 0.9(3) ?
C3 C4 C5 C7 . . . . -178.87(18) ?
C4 C5 C6 C1 . . . . 0.5(3) ?
C7 C5 C6 C1 . . . . -179.75(18) ?
C2 C1 C6 C5 . . . . -1.9(3) ?
C8 C1 C6 C5 . . . . 174.13(18) ?
C6 C5 C7 F2' . . . . 70(2) ?
C4 C5 C7 F2' . . . . -110(2) ?
C6 C5 C7 F3' . . . . -163(2) ?
C4 C5 C7 F3' . . . . 17(2) ?
C6 C5 C7 F1 . . . . 141.5(2) ?
C4 C5 C7 F1 . . . . -38.8(3) ?
C6 C5 C7 F3 . . . . 19.5(3) ?
C4 C5 C7 F3 . . . . -160.82(18) ?
C6 C5 C7 F1' . . . . -47(3) ?
C4 C5 C7 F1' . . . . 133(3) ?
C6 C5 C7 F2 . . . . -99.4(2) ?
C4 C5 C7 F2 . . . . 80.3(2) ?
C2 C1 C8 O3 . . . . 77.8(2) ?
C6 C1 C8 O3 . . . . -98.3(2) ?
C2 C1 C8 N2 . . . . -102.6(2) ?
C6 C1 C8 N2 . . . . 81.4(2) ?
N2 C9 C10 C11 . . . . 55.5(3) ?
C9 C10 C11 C12 . . . . -56.9(3) ?
C10 C11 C12 C13 . . . . 55.8(3) ?
C11 C12 C13 N2 . . . . -53.4(2) ?
C4 C3 N1 O2 . . . . 36.6(2) yes
C2 C3 N1 O2 . . . . -143.29(19) yes
C4 C3 N1 O1 . . . . -141.34(18) yes
C2 C3 N1 O1 . . . . 38.8(3) yes
O3 C8 N2 C13 . . . . 3.0(3) yes
C1 C8 N2 C13 . . . . -176.62(17) yes
O3 C8 N2 C9 . . . . 179.0(2) yes
C1 C8 N2 C9 . . . . -0.6(3) yes
C12 C13 N2 C8 . . . . -130.0(2) ?
C12 C13 N2 C9 . . . . 53.6(2) ?
C10 C9 N2 C8 . . . . 129.2(2) ?
C10 C9 N2 C13 . . . . -54.6(2) ?

_cod_database_fobs_code 2243533
